data_4300258
loop_
_publ_author_name
'Artero, V.'
'Laurencin, D.'
'Villanneau, R.'
'Thouvenot, R.'
'Herson, P.'
'Gouzerh, P.'
'Proust, A.'

_publ_section_title
;
 Synthesis, Characterization, and Photochemical Behavior of
 {Ru(arene)}2+Derivatives of \a-[PW11O39]7-: An Organometallic
 Way to Ruthenium-Substituted Heteropolytungstates
;
_journal_coden_ASTM INOCAJ
_journal_issue 8
_journal_name_full 'Inorganic Chemistry'
_journal_page_first 2826
_journal_page_last 2835
_journal_paper_doi 10.1021/ic0482180
_journal_volume 44
_journal_year 2005
_chemical_formula_moiety ' 4(K+) 3(Na+),(C12 H12 O80 Ru2 W23) 7-, 6(H20) '
_chemical_formula_sum 'C12 H24 K4 Na3 O86 P2 Ru2 W23'
_chemical_formula_weight 6262.27
_space_group_IT_number 2
_symmetry_cell_setting triclinic
_symmetry_space_group_name_Hall '-P 1'
_symmetry_space_group_name_H-M 'P -1'
_cell_angle_alpha 95.20(1)
_cell_angle_beta 97.82(4)
_cell_angle_gamma 97.33(3)
_cell_formula_units_Z 2
_cell_length_a 13.387(13)
_cell_length_b 19.829(3)
_cell_length_c 20.249(3)
_cell_measurement_temperature 295(2)
_cell_volume 5249(5)
_diffrn_ambient_temperature 295
_exptl_crystal_density_diffrn 3.96
_cod_duplicate_entry 4300777
_cod_depositor_comments
;
The following automatic conversions were performed:
'_symmetry_cell_setting' value 'Triclinic' changed to 'triclinic'
according to '/home/saulius/struct/CIF-dictionaries/cif_core.dic'
dictionary named 'cif_core.dic' version 2.4.1 from 2010-06-29.

Automatic conversion script
Id: cif_fix_enum 1527 2010-12-29 10:47:43Z saulius 

The following automatic conversions were performed:

'_cell_measurement_temperature' value 'ambient' was changed to
'295(2)' - the room/ambient temperature average [293;298] in
Kelvins(K) was taken.

Automatic conversion script
Id: cif_fix_values 1646 2011-03-28 12:23:43Z adriana 
;
_cod_database_code 4300258

loop_
_symmetry_equiv_pos_as_xyz
x,y,z
-x,-y,-z

loop_
_atom_site_label
_atom_site_type_symbol
_atom_site_fract_x
_atom_site_fract_y
_atom_site_fract_z
_atom_site_U_iso_or_equiv
_atom_site_occupancy
_atom_site_adp_type
_atom_site_refinement_flags_posn
_atom_site_refinement_flags_adp
_atom_site_refinement_flags_occupancy
_atom_site_disorder_assembly
_atom_site_disorder_group
_atom_site_attached_hydrogens
W1 W -0.32119(12) 0.50830(8) 0.09810(8) 0.0205 1.0000 Uani . . . . . .
W2 W -0.11061(12) 0.55488(8) 0.21424(8) 0.0210 1.0000 Uani . . . . . .
W3 W -0.12042(14) 0.53816(9) 0.39447(9) 0.0291 1.0000 Uani . . . . . .
W4 W -0.31130(15) 0.63607(9) 0.38098(9) 0.0287 1.0000 Uani . . . . . .
W5 W -0.53630(13) 0.58471(9) 0.25124(9) 0.0267 1.0000 Uani . . . . . .
W6 W -0.56441(13) 0.43462(9) 0.15065(9) 0.0264 1.0000 Uani . . . . . .
W7 W -0.35303(14) 0.33433(8) 0.16088(9) 0.0258 1.0000 Uani . . . . . .
W8 W -0.14294(14) 0.38220(9) 0.27817(9) 0.0300 1.0000 Uani . . . . . .
W9 W -0.34866(17) 0.48093(9) 0.44345(9) 0.0349 1.0000 Uani . . . . . .
W10 W -0.57915(15) 0.42982(9) 0.31764(10) 0.0337 1.0000 Uani . . . . . .
W11 W -0.36995(15) 0.32276(9) 0.32678(9) 0.0314 1.0000 Uani . . . . . .
W12 W -0.05259(14) 0.81202(10) 0.13152(9) 0.0329 1.0000 Uani . . . . . .
W13 W -0.07896(14) 0.97484(9) 0.22826(10) 0.0353 1.0000 Uani . . . . . .
W14 W 0.10569(14) 1.04944(8) 0.35584(11) 0.0327 1.0000 Uani . . . . . .
W15 W 0.05983(12) 0.88622(8) 0.43066(8) 0.0224 1.0000 Uani . . . . . .
W16 W 0.07759(12) 0.73628(8) 0.34359(8) 0.0218 1.0000 Uani . . . . . .
W17 W 0.15436(14) 0.73258(10) 0.17445(10) 0.0329 1.0000 Uani . . . . . .
W18 W 0.18399(17) 0.88122(12) 0.10123(10) 0.0450 1.0000 Uani . . . . . .
W19 W 0.15799(16) 1.04509(10) 0.19542(12) 0.0427 1.0000 Uani . . . . . .
W20 W 0.32166(13) 0.95947(9) 0.40361(10) 0.0284 1.0000 Uani . . . . . .
W21 W 0.34316(13) 0.80754(9) 0.31863(10) 0.0282 1.0000 Uani . . . . . .
W22 W 0.37959(14) 0.95504(10) 0.24453(11) 0.0373 1.0000 Uani . . . . . .
W23 W -0.19016(12) 0.72625(8) 0.25423(8) 0.0194 1.0000 Uani . . . . . .
Ru1 Ru -0.4189(2) 0.67564(16) 0.12246(16) 0.0210 1.0000 Uani . . . . . .
Ru2 Ru -0.2078(2) 0.88955(16) 0.35675(18) 0.0251 1.0000 Uani . . . . . .
P1 P -0.3365(8) 0.4871(5) 0.2673(5) 0.0231 1.0000 Uani . . . . . .
P2 P 0.1290(8) 0.8873(6) 0.2717(5) 0.0228 1.0000 Uani . . . . . .
O1 O -0.306(2) 0.4088(14) 0.1175(15) 0.029(7) 1.0000 Uiso . . . . . .
O10 O -0.327(3) 0.4877(17) 0.0152(17) 0.043(8) 1.0000 Uiso . . . . . .
O11 O -0.341(2) 0.5934(14) 0.1011(14) 0.027(6) 1.0000 Uiso . . . . . .
O12 O -0.175(2) 0.5253(15) 0.1243(16) 0.034(7) 1.0000 Uiso . . . . . .
O16 O -0.462(2) 0.4782(13) 0.1119(13) 0.022(6) 1.0000 Uiso . . . . . .
O20 O 0.012(2) 0.5596(15) 0.1973(16) 0.035(7) 1.0000 Uiso . . . . . .
O23 O -0.096(2) 0.5609(13) 0.3094(13) 0.023(6) 1.0000 Uiso . . . . . .
O28 O -0.117(2) 0.4535(14) 0.2269(14) 0.026(6) 1.0000 Uiso . . . . . .
O30 O -0.006(2) 0.5543(14) 0.4433(15) 0.029(7) 1.0000 Uiso . . . . . .
O34 O -0.178(2) 0.6179(14) 0.4121(15) 0.030(7) 1.0000 Uiso . . . . . .
O38 O -0.120(2) 0.4444(14) 0.3556(14) 0.028(7) 1.0000 Uiso . . . . . .
O39 O -0.205(3) 0.5016(17) 0.4557(17) 0.043(8) 1.0000 Uiso . . . . . .
O40 O -0.318(3) 0.7113(19) 0.4282(19) 0.054(10) 1.0000 Uiso . . . . . .
O45 O -0.446(2) 0.6136(14) 0.3337(14) 0.029(7) 1.0000 Uiso . . . . . .
O49 O -0.344(2) 0.5768(14) 0.4453(15) 0.030(7) 1.0000 Uiso . . . . . .
O50 O -0.625(2) 0.6358(14) 0.2520(15) 0.029(7) 1.0000 Uiso . . . . . .
O51 O -0.452(2) 0.6208(15) 0.1984(15) 0.034(7) 1.0000 Uiso . . . . . .
O56 O -0.607(2) 0.5189(15) 0.1776(15) 0.031(7) 1.0000 Uiso . . . . . .
O60 O -0.660(3) 0.4022(17) 0.0844(17) 0.042(8) 1.0000 Uiso . . . . . .
O67 O -0.486(2) 0.3616(13) 0.1583(14) 0.025(6) 1.0000 Uiso . . . . . .
O70 O -0.371(2) 0.2703(15) 0.0942(15) 0.031(7) 1.0000 Uiso . . . . . .
O78 O -0.212(2) 0.3256(13) 0.2009(14) 0.024(6) 1.0000 Uiso . . . . . .
O80 O -0.039(2) 0.3492(16) 0.2853(16) 0.036(7) 1.0000 Uiso . . . . . .
O90 O -0.369(3) 0.464(2) 0.520(2) 0.064(11) 1.0000 Uiso . . . . . .
O100 O -0.682(3) 0.3926(17) 0.3530(18) 0.047(9) 1.0000 Uiso . . . . . .
O105 O -0.608(3) 0.5148(16) 0.3028(17) 0.041(8) 1.0000 Uiso . . . . . .
O110 O -0.399(3) 0.2517(18) 0.3667(18) 0.047(9) 1.0000 Uiso . . . . . .
O118 O -0.221(2) 0.3203(14) 0.3236(15) 0.030(7) 1.0000 Uiso . . . . . .
O120 O -0.150(3) 0.7888(19) 0.070(2) 0.055(10) 1.0000 Uiso . . . . . .
O123 O -0.288(2) 0.7158(14) 0.1875(14) 0.027(7) 1.0000 Uiso . . . . . .
O130 O -0.188(3) 1.0060(18) 0.1981(19) 0.051(9) 1.0000 Uiso . . . . . .
O132 O -0.120(2) 0.9186(13) 0.2839(13) 0.020(6) 1.0000 Uiso . . . . . .
O140 O 0.107(3) 1.1191(17) 0.4148(17) 0.043(8) 1.0000 Uiso . . . . . .
O150 O 0.067(2) 0.9002(16) 0.5163(16) 0.038(8) 1.0000 Uiso . . . . . .
O152 O -0.067(2) 0.8657(15) 0.4059(15) 0.031(7) 1.0000 Uiso . . . . . .
O160 O 0.098(2) 0.6633(16) 0.3757(17) 0.040(8) 1.0000 Uiso . . . . . .
O170 O 0.181(3) 0.6535(18) 0.1451(18) 0.047(9) 1.0000 Uiso . . . . . .
O180 O 0.220(3) 0.892(2) 0.027(2) 0.058(10) 1.0000 Uiso . . . . . .
O190 O 0.186(3) 1.110(2) 0.154(2) 0.064(11) 1.0000 Uiso . . . . . .
O200 O 0.395(2) 0.9991(16) 0.4764(16) 0.037(8) 1.0000 Uiso . . . . . .
O210 O 0.432(3) 0.7537(17) 0.3385(18) 0.045(9) 1.0000 Uiso . . . . . .
O220 O 0.485(3) 0.9960(18) 0.2155(18) 0.048(9) 1.0000 Uiso . . . . . .
O223 O -0.136(2) 0.6393(13) 0.2120(14) 0.023(6) 1.0000 Uiso . . . . . .
O231 O -0.217(2) 0.7977(13) 0.3050(14) 0.023(6) 1.0000 Uiso . . . . . .
O423 O -0.2573(19) 0.6614(12) 0.3036(13) 0.019(6) 1.0000 Uiso . . . . . .
O610 O -0.632(2) 0.4005(14) 0.2255(14) 0.028(7) 1.0000 Uiso . . . . . .
O711 O -0.388(2) 0.2837(16) 0.2348(16) 0.039(8) 1.0000 Uiso . . . . . .
O910 O -0.481(2) 0.4667(16) 0.3940(16) 0.038(8) 1.0000 Uiso . . . . . .
O911 O -0.334(2) 0.3934(13) 0.4008(14) 0.023(6) 1.0000 Uiso . . . . . .
O1000 O -0.2946(19) 0.5236(12) 0.3359(13) 0.017(6) 1.0000 Uiso . . . . . .
O1001 O -0.4498(18) 0.4876(12) 0.2514(12) 0.014(5) 1.0000 Uiso . . . . . .
O1002 O -0.2890(18) 0.5232(12) 0.2151(12) 0.014(5) 1.0000 Uiso . . . . . .
O1003 O -0.314(2) 0.4120(13) 0.2620(13) 0.021(6) 1.0000 Uiso . . . . . .
O1011 O -0.493(2) 0.3576(13) 0.3135(14) 0.023(6) 1.0000 Uiso . . . . . .
O1213 O -0.074(2) 0.9074(16) 0.1588(16) 0.038(8) 1.0000 Uiso . . . . . .
O1215 O 0.097(2) 0.7166(13) 0.2534(14) 0.024(6) 1.0000 Uiso . . . . . .
O1217 O 0.020(2) 0.7369(14) 0.1271(14) 0.027(6) 1.0000 Uiso . . . . . .
O1218 O 0.040(3) 0.847(2) 0.076(2) 0.066(11) 1.0000 Uiso . . . . . .
O1223 O -0.100(2) 0.7796(14) 0.2042(14) 0.026(6) 1.0000 Uiso . . . . . .
O1314 O -0.028(2) 1.0474(14) 0.3044(15) 0.030(7) 1.0000 Uiso . . . . . .
O1319 O 0.017(3) 1.0349(17) 0.1828(17) 0.042(8) 1.0000 Uiso . . . . . .
O1415 O 0.062(2) 0.9796(14) 0.4047(15) 0.028(7) 1.0000 Uiso . . . . . .
O1419 O 0.159(3) 1.0906(18) 0.2817(18) 0.048(9) 1.0000 Uiso . . . . . .
O1420 O 0.243(2) 1.0267(14) 0.3783(15) 0.029(7) 1.0000 Uiso . . . . . .
O1516 O 0.081(2) 0.7905(14) 0.4285(15) 0.030(7) 1.0000 Uiso . . . . . .
O1518 O 0.148(2) 0.9692(16) 0.1246(16) 0.037(8) 1.0000 Uiso . . . . . .
O1520 O 0.2122(18) 0.9122(12) 0.4323(12) 0.015(5) 1.0000 Uiso . . . . . .
O1621 O 0.233(2) 0.7694(13) 0.3511(13) 0.021(6) 1.0000 Uiso . . . . . .
O1623 O -0.060(2) 0.7238(14) 0.3226(15) 0.029(7) 1.0000 Uiso . . . . . .
O1718 O 0.198(2) 0.7878(16) 0.1077(17) 0.040(8) 1.0000 Uiso . . . . . .
O1721 O 0.277(3) 0.7661(16) 0.2307(17) 0.041(8) 1.0000 Uiso . . . . . .
O1822 O 0.307(2) 0.9061(16) 0.1616(16) 0.038(8) 1.0000 Uiso . . . . . .
O1921 O 0.379(2) 0.8779(14) 0.3932(14) 0.025(6) 1.0000 Uiso . . . . . .
O1922 O 0.287(2) 1.0197(15) 0.2295(15) 0.034(7) 1.0000 Uiso . . . . . .
O2000 O 0.111(2) 0.8451(15) 0.1999(15) 0.033(7) 1.0000 Uiso . . . . . .
O2001 O 0.0704(18) 0.8493(12) 0.3206(12) 0.014(5) 1.0000 Uiso . . . . . .
O2002 O 0.241(2) 0.8983(14) 0.2929(15) 0.029(7) 1.0000 Uiso . . . . . .
O2003 O 0.089(2) 0.9551(14) 0.2609(14) 0.027(6) 1.0000 Uiso . . . . . .
O2022 O 0.402(2) 0.9905(16) 0.3343(16) 0.039(8) 1.0000 Uiso . . . . . .
O2122 O 0.418(2) 0.8721(14) 0.2696(15) 0.031(7) 1.0000 Uiso . . . . . .
C1 C -0.427(5) 0.705(3) 0.025(3) 0.069(18) 1.0000 Uiso . . . . . .
C2 C -0.414(4) 0.765(3) 0.073(3) 0.052(14) 1.0000 Uiso . . . . . .
C3 C -0.483(3) 0.771(2) 0.116(2) 0.029(10) 1.0000 Uiso . . . . . .
C4 C -0.565(3) 0.715(2) 0.118(2) 0.028(10) 1.0000 Uiso . . . . . .
C5 C -0.574(4) 0.656(3) 0.072(3) 0.049(13) 1.0000 Uiso . . . . . .
C6 C -0.510(4) 0.657(3) 0.027(3) 0.044(12) 1.0000 Uiso . . . . . .
C7 C -0.360(5) 0.903(3) 0.333(3) 0.068(18) 1.0000 Uiso . . . . . .
C8 C -0.352(5) 0.863(4) 0.388(4) 0.075(19) 1.0000 Uiso . . . . . .
C9 C -0.278(5) 0.892(3) 0.456(3) 0.056(15) 1.0000 Uiso . . . . . .
C10 C -0.220(5) 0.951(3) 0.446(3) 0.057(15) 1.0000 Uiso . . . . . .
C11 C -0.231(3) 0.989(2) 0.391(2) 0.028(10) 1.0000 Uiso . . . . . .
C12 C -0.310(5) 0.962(3) 0.331(3) 0.064(17) 1.0000 Uiso . . . . . .
K1 K -0.8015(17) 0.5318(11) 0.2116(11) 0.112(7) 1.0000 Uiso . . . . . .
K2 K -0.108(2) 0.7600(15) 0.4913(15) 0.149(9) 1.0000 Uiso . . . . . .
K3 K -0.138(3) 0.3593(18) 0.4759(18) 0.178(12) 1.0000 Uiso . . . . . .
K4 K 0.347(3) 0.6349(18) 0.3946(18) 0.187(13) 1.0000 Uiso . . . . . .
Na1 Na 0.122(5) 0.423(4) 0.410(4) 0.22(3) 1.0000 Uiso . . . . . .
Na2 Na -0.618(7) 0.147(5) 0.330(5) 0.29(4) 1.0000 Uiso . . . . . .
Na3 Na -0.998(6) 0.431(4) -0.051(4) 0.24(3) 1.0000 Uiso . . . . . .
Na4 Na 0.921(12) 0.968(9) 0.022(9) 0.49(9) 1.0000 Uiso . . . . . .
O500 O -0.870(6) 0.400(4) 0.204(4) 0.16(3) 1.0000 Uiso . . . . . .
O501 O -0.831(6) 0.500(4) 0.078(4) 0.16(3) 1.0000 Uiso . . . . . .
O502 O -0.831(6) 0.540(4) 0.344(4) 0.16(3) 1.0000 Uiso . . . . . .
O503 O -0.219(6) 0.689(4) 0.564(4) 0.15(3) 1.0000 Uiso . . . . . .
O504 O 0.089(7) 0.769(4) 0.587(4) 0.17(3) 1.0000 Uiso . . . . . .
O505 O -0.280(6) 0.269(4) 0.517(4) 0.16(3) 1.0000 Uiso . . . . . .

loop_
_atom_site_aniso_label
_atom_site_aniso_U_11
_atom_site_aniso_U_22
_atom_site_aniso_U_33
_atom_site_aniso_U_23
_atom_site_aniso_U_13
_atom_site_aniso_U_12
W1 0.0250(9) 0.0197(8) 0.0133(8) -0.0004(6) -0.0035(7) -0.0016(6)
W2 0.0182(8) 0.0225(8) 0.0192(9) 0.0018(7) -0.0038(7) -0.0014(6)
W3 0.0375(11) 0.0258(9) 0.0173(9) 0.0027(7) -0.0112(8) -0.0043(7)
W4 0.0431(11) 0.0229(9) 0.0165(9) -0.0022(7) 0.0003(8) -0.0011(8)
W5 0.0254(9) 0.0243(9) 0.0293(10) 0.0021(7) 0.0039(8) -0.0001(7)
W6 0.0225(9) 0.0246(8) 0.0269(10) -0.0003(7) -0.0049(7) -0.0049(7)
W7 0.0326(10) 0.0168(8) 0.0240(9) -0.0004(7) -0.0038(8) -0.0014(7)
W8 0.0325(10) 0.0215(8) 0.0319(10) 0.0049(7) -0.0105(8) 0.0031(7)
W9 0.0574(13) 0.0302(9) 0.0145(9) 0.0047(7) 0.0053(8) -0.0048(9)
W10 0.0337(11) 0.0297(9) 0.0378(11) 0.0076(8) 0.0120(9) -0.0053(8)
W11 0.0454(12) 0.0200(8) 0.0258(10) 0.0074(7) -0.0011(8) -0.0041(8)
W12 0.0284(10) 0.0480(11) 0.0171(9) 0.0059(8) -0.0066(8) -0.0056(8)
W13 0.0281(10) 0.0300(10) 0.0454(12) 0.0182(9) -0.0096(9) 0.0017(8)
W14 0.0293(10) 0.0163(8) 0.0485(12) 0.0043(8) -0.0029(9) -0.0028(7)
W15 0.0189(8) 0.0240(8) 0.0187(9) -0.0012(7) -0.0069(7) -0.0056(6)
W16 0.0190(8) 0.0171(8) 0.0239(9) 0.0030(6) -0.0097(7) -0.0047(6)
W17 0.0285(10) 0.0374(10) 0.0276(10) -0.0071(8) 0.0010(8) -0.0035(8)
W18 0.0430(13) 0.0679(14) 0.0229(10) 0.0122(10) 0.0103(9) -0.0079(10)
W19 0.0369(12) 0.0378(11) 0.0521(13) 0.0260(10) -0.0008(10) -0.0064(9)
W20 0.0165(9) 0.0246(9) 0.0373(11) -0.0020(8) -0.0076(8) -0.0067(7)
W21 0.0164(9) 0.0245(9) 0.0394(11) 0.0000(8) -0.0045(8) -0.0019(7)
W22 0.0238(10) 0.0399(11) 0.0464(12) 0.0115(9) 0.0051(9) -0.0076(8)
W23 0.0183(8) 0.0160(7) 0.0182(8) -0.0026(6) -0.0084(7) -0.0036(6)
Ru1 0.0211(17) 0.0206(16) 0.0154(16) 0.0012(13) -0.0115(13) -0.0034(13)
Ru2 0.0178(17) 0.0186(16) 0.034(2) -0.0044(14) -0.0055(15) -0.0020(13)
P1 0.025(6) 0.022(5) 0.017(5) -0.001(4) -0.008(4) -0.005(4)
P2 0.023(6) 0.030(6) 0.018(5) 0.006(4) 0.009(4) 0.005(4)

loop_
_geom_bond_atom_site_label_1
_geom_bond_site_symmetry_1
_geom_bond_atom_site_label_2
_geom_bond_site_symmetry_2
_geom_bond_distance
_geom_bond_publ_flag
W1 . O1002 . 2.33(2) yes
W1 . O16 . 1.97(3) yes
W1 . O12 . 1.94(3) yes
W1 . O11 . 1.74(3) yes
W1 . O10 . 1.68(3) yes
W1 . O1 . 2.08(3) yes
W1 . W2 . 3.386(2) yes
W2 . O1002 . 2.39(2) yes
W2 . O223 . 1.75(3) yes
W2 . O28 . 2.04(3) yes
W2 . O23 . 1.90(3) yes
W2 . O20 . 1.72(3) yes
W2 . O12 . 1.91(3) yes
W3 . O1000 . 2.44(2) yes
W3 . O39 . 1.92(3) yes
W3 . O38 . 1.95(3) yes
W3 . O34 . 1.87(3) yes
W3 . O30 . 1.68(3) yes
W3 . O23 . 1.88(3) yes
W3 . W9 . 3.428(3) yes
W3 . W4 . 3.398(3) yes
W4 . O1000 . 2.38(2) yes
W4 . O423 . 1.89(3) yes
W4 . O49 . 1.89(3) yes
W4 . O45 . 1.90(3) yes
W4 . O40 . 1.72(4) yes
W4 . O34 . 1.90(3) yes
W5 . O1001 . 2.37(2) yes
W5 . O105 . 2.03(3) yes
W5 . O56 . 1.94(3) yes
W5 . O51 . 1.78(3) yes
W5 . O50 . 1.65(3) yes
W5 . O45 . 1.92(3) yes
W5 . W6 . 3.399(2) yes
W6 . O1001 . 2.44(2) yes
W6 . O610 . 1.99(3) yes
W6 . O67 . 1.90(3) yes
W6 . O60 . 1.74(3) yes
W6 . O56 . 1.89(3) yes
W6 . O16 . 1.83(3) yes
W7 . O1003 . 2.40(3) yes
W7 . O711 . 1.95(3) yes
W7 . O78 . 1.98(3) yes
W7 . O70 . 1.74(3) yes
W7 . O67 . 1.92(3) yes
W7 . O1 . 1.87(3) yes
W7 . W8 . 3.398(2) yes
W8 . O1003 . 2.42(3) yes
W8 . O118 . 1.89(3) yes
W8 . O80 . 1.61(3) yes
W8 . O78 . 1.90(3) yes
W8 . O38 . 1.87(3) yes
W8 . O28 . 1.85(3) yes
W8 . W11 . 3.421(3) yes
W9 . O1000 . 2.57(3) yes
W9 . O911 . 1.91(3) yes
W9 . O910 . 1.88(3) yes
W9 . O90 . 1.66(4) yes
W9 . O49 . 1.89(3) yes
W9 . O39 . 1.89(3) yes
W10 . O1011 . 1.95(3) yes
W10 . O1001 . 2.55(2) yes
W10 . O910 . 1.91(3) yes
W10 . O610 . 1.91(3) yes
W10 . O105 . 1.82(3) yes
W10 . O100 . 1.75(4) yes
W11 . O1011 . 1.86(3) yes
W11 . O1003 . 2.40(3) yes
W11 . O911 . 1.92(3) yes
W11 . O711 . 1.92(3) yes
W11 . O118 . 2.01(3) yes
W11 . O110 . 1.72(4) yes
W12 . O2000 . 2.41(3) yes
W12 . O1223 . 1.82(3) yes
W12 . O1218 . 1.89(4) yes
W12 . O1217 . 1.88(3) yes
W12 . O1213 . 1.99(3) yes
W12 . O120 . 1.67(4) yes
W12 . W17 . 3.409(3) yes
W13 . O2003 . 2.34(3) yes
W13 . O1319 . 2.01(3) yes
W13 . O1314 . 1.99(3) yes
W13 . O1213 . 1.86(3) yes
W13 . O132 . 1.75(3) yes
W13 . O130 . 1.71(4) yes
W13 . W14 . 3.407(3) yes
W14 . O2003 . 2.52(3) yes
W14 . O1420 . 1.96(3) yes
W14 . O1419 . 1.95(4) yes
W14 . O1415 . 1.85(3) yes
W14 . O1314 . 1.94(3) yes
W14 . O140 . 1.74(3) yes
W15 . O2001 . 2.31(2) yes
W15 . O1520 . 2.03(2) yes
W15 . O1516 . 1.95(3) yes
W15 . O1415 . 1.97(3) yes
W15 . O152 . 1.69(3) yes
W15 . O150 . 1.72(3) yes
W15 . W16 . 3.369(2) yes
W16 . O2001 . 2.34(2) yes
W16 . O1623 . 1.82(3) yes
W16 . O1621 . 2.09(3) yes
W16 . O1516 . 1.94(3) yes
W16 . O1215 . 1.89(3) yes
W16 . O160 . 1.68(3) yes
W17 . O2000 . 2.40(3) yes
W17 . O1721 . 1.87(3) yes
W17 . O1718 . 1.92(3) yes
W17 . O1217 . 1.93(3) yes
W17 . O1215 . 1.90(3) yes
W17 . O170 . 1.72(3) yes
W17 . W18 . 3.420(3) yes
W18 . O2000 . 2.46(3) yes
W18 . O1822 . 1.89(3) yes
W18 . O1718 . 1.90(3) yes
W18 . O1518 . 1.90(3) yes
W18 . O1218 . 1.95(4) yes
W18 . O180 . 1.67(4) yes
W19 . O2003 . 2.48(3) yes
W19 . O1922 . 1.92(3) yes
W19 . O1518 . 1.96(3) yes
W19 . O1419 . 1.89(4) yes
W19 . O1319 . 1.85(3) yes
W19 . O190 . 1.64(4) yes
W20 . O2022 . 1.98(3) yes
W20 . O2002 . 2.49(3) yes
W20 . O1921 . 1.88(3) yes
W20 . O1520 . 1.83(2) yes
W20 . O1420 . 1.86(3) yes
W20 . O200 . 1.72(3) yes
W20 . W21 . 3.397(3) yes
W21 . O2122 . 1.95(3) yes
W21 . O2002 . 2.45(3) yes
W21 . O1921 . 1.92(3) yes
W21 . O1721 . 1.94(3) yes
W21 . O1621 . 1.80(3) yes
W21 . O210 . 1.73(3) yes
W21 . W22 . 3.417(3) yes
W22 . O2122 . 1.88(3) yes
W22 . O2022 . 1.86(3) yes
W22 . O2002 . 2.42(3) yes
W22 . O1922 . 1.91(3) yes
W22 . O1822 . 1.93(3) yes
W22 . O220 . 1.73(4) yes
W23 . O1623 . 2.08(3) yes
W23 . O1223 . 1.95(3) yes
W23 . O423 . 1.91(3) yes
W23 . O231 . 1.78(3) yes
W23 . O223 . 2.11(3) yes
W23 . O123 . 1.72(3) yes
Ru1 . C6 . 2.11(5) yes
Ru1 . C5 . 2.15(6) yes
Ru1 . C4 . 2.19(4) yes
Ru1 . C3 . 2.17(4) yes
Ru1 . C2 . 2.12(6) yes
Ru1 . C1 . 2.11(7) yes
Ru1 . O123 . 2.07(3) yes
Ru1 . O51 . 2.03(3) yes
Ru1 . O11 . 2.09(3) yes
Ru2 . C12 . 2.15(6) yes
Ru2 . C11 . 2.11(4) yes
Ru2 . C10 . 2.13(6) yes
Ru2 . C9 . 2.33(6) yes
Ru2 . C8 . 2.13(7) yes
Ru2 . C7 . 2.08(7) yes
Ru2 . O231 . 2.00(3) yes
Ru2 . O152 . 2.14(3) yes
Ru2 . O132 . 2.08(3) yes
P1 . O1003 . 1.55(3) yes
P1 . O1002 . 1.50(3) yes
P1 . O1001 . 1.51(3) yes
P1 . O1000 . 1.51(3) yes
P2 . O2003 . 1.53(3) yes
P2 . O2002 . 1.48(3) yes
P2 . O2001 . 1.54(3) yes
P2 . O2000 . 1.58(3) yes
C1 . C6 . 1.37(8) yes
C1 . C2 . 1.45(8) yes
C2 . C3 . 1.37(7) yes
C3 . C4 . 1.46(6) yes
C4 . C5 . 1.41(7) yes
C5 . C6 . 1.32(8) yes
C7 . C12 . 1.27(9) yes
C7 . C8 . 1.42(9) yes
C8 . C9 . 1.59(9) yes
C9 . C10 . 1.36(8) yes
C10 . C11 . 1.40(7) yes
C11 . C12 . 1.51(7) yes
K1 . O500 . 2.63(8) yes
K2 . O503 . 2.61(9) yes
